data_7152323
loop_
_publ_author_name
'Bhanuchandra, M.'
'Kuram, Malleswara Rao'
'Sahoo, Akhila K.'

_publ_section_title
;
 A convenient approach to \b-heteroarylated (C-N bond) ketones from
 Cs(2)CO(3) promoted reaction between propargyl alcohols and
 nitrogen-heterocycles.
;
_journal_issue 17
_journal_name_full 'Organic &amp; biomolecular chemistry'
_journal_page_first 3538
_journal_page_last 3555
_journal_paper_doi 10.1039/c2ob25165e
_journal_volume 10
_journal_year 2012
_chemical_formula_moiety 'C22 H18 N2 O'
_chemical_formula_sum 'C22 H18 N2 O'
_chemical_formula_weight 326.38
_chemical_name_systematic
;
?
;
_space_group_IT_number 29
_symmetry_cell_setting orthorhombic
_symmetry_space_group_name_Hall 'P 2c -2ac'
_symmetry_space_group_name_H-M 'P c a 21'
_atom_sites_solution_hydrogens geom
_atom_sites_solution_primary direct
_atom_sites_solution_secondary difmap
_audit_creation_method SHELXL-97
_cell_angle_alpha 90.00
_cell_angle_beta 90.00
_cell_angle_gamma 90.00
_cell_formula_units_Z 8
_cell_length_a 19.7487(16)
_cell_length_b 9.7599(8)
_cell_length_c 18.4670(12)
_cell_measurement_temperature 298(2)
_cell_volume 3559.4(5)
_computing_cell_refinement
;
CrysAlisPro, Oxford Diffraction Ltd.,
Version 1.171.34.40 (release 27-08-2010 CrysAlis171 .NET)
(compiled Aug 27 2010,11:50:40)
;
_computing_data_collection
;
CrysAlisPro, Oxford Diffraction Ltd.,
Version 1.171.34.40 (release 27-08-2010 CrysAlis171 .NET)
(compiled Aug 27 2010,11:50:40)
;
_computing_data_reduction
;
CrysAlisPro, Oxford Diffraction Ltd.,
Version 1.171.34.40 (release 27-08-2010 CrysAlis171 .NET)
(compiled Aug 27 2010,11:50:40)
;
_computing_structure_refinement 'SHELXL-97 (Sheldrick, 1997)'
_computing_structure_solution 'SHELXS-97 (Sheldrick, 1990)'
_diffrn_ambient_temperature 298(2)
_diffrn_measured_fraction_theta_full 0.868
_diffrn_measured_fraction_theta_max 0.868
_diffrn_radiation_monochromator graphite
_diffrn_radiation_source 'fine-focus sealed tube'
_diffrn_radiation_type MoK\a
_diffrn_radiation_wavelength 0.71073
_diffrn_reflns_av_R_equivalents 0.0288
_diffrn_reflns_av_sigmaI/netI 0.0488
_diffrn_reflns_limit_h_max 24
_diffrn_reflns_limit_h_min -18
_diffrn_reflns_limit_k_max 7
_diffrn_reflns_limit_k_min -12
_diffrn_reflns_limit_l_max 14
_diffrn_reflns_limit_l_min -24
_diffrn_reflns_number 10966
_diffrn_reflns_theta_full 29.15
_diffrn_reflns_theta_max 29.15
_diffrn_reflns_theta_min 2.93
_exptl_absorpt_coefficient_mu 0.076
_exptl_absorpt_correction_T_max 0.9865
_exptl_absorpt_correction_T_min 0.9821
_exptl_absorpt_correction_type empirical
_exptl_crystal_density_diffrn 1.218
_exptl_crystal_density_method 'not measured'
_exptl_crystal_F_000 1376
_exptl_crystal_size_max 0.24
_exptl_crystal_size_mid 0.22
_exptl_crystal_size_min 0.18
_refine_diff_density_max 0.097
_refine_diff_density_min -0.104
_refine_diff_density_rms 0.021
_refine_ls_abs_structure_details 'Flack H D (1983), Acta Cryst. A39, 876-881'
_refine_ls_abs_structure_Flack -0.9(17)
_refine_ls_extinction_coef 0.0018(3)
_refine_ls_extinction_expression Fc^*^=kFc[1+0.001xFc^2^\l^3^/sin(2\q)]^-1/4^
_refine_ls_extinction_method SHELXL
_refine_ls_goodness_of_fit_ref 1.040
_refine_ls_hydrogen_treatment mixed
_refine_ls_matrix_type full
_refine_ls_number_parameters 460
_refine_ls_number_reflns 6639
_refine_ls_number_restraints 1
_refine_ls_restrained_S_all 1.040
_refine_ls_R_factor_all 0.1286
_refine_ls_R_factor_gt 0.0554
_refine_ls_shift/su_max 0.001
_refine_ls_shift/su_mean 0.000
_refine_ls_structure_factor_coef Fsqd
_refine_ls_weighting_details 'calc w=1/[\s^2^(Fo^2^)+(0.0343P)^2^+0.0000P] where P=(Fo^2^+2Fc^2^)/3'
_refine_ls_weighting_scheme calc
_refine_ls_wR_factor_gt 0.0918
_refine_ls_wR_factor_ref 0.1178
_reflns_number_gt 3376
_reflns_number_total 6639
_reflns_threshold_expression >2sigma(I)
_cod_data_source_file c2ob25165e.txt
_cod_data_source_block aks29
_cod_original_sg_symbol_H-M Pca2(1)
_cod_database_code 7152323

loop_
_symmetry_equiv_pos_as_xyz
'x, y, z'
'-x, -y, z+1/2'
'x+1/2, -y, z'
'-x+1/2, y, z+1/2'

loop_
_atom_site_label
_atom_site_type_symbol
_atom_site_fract_x
_atom_site_fract_y
_atom_site_fract_z
_atom_site_U_iso_or_equiv
_atom_site_adp_type
_atom_site_occupancy
_atom_site_symmetry_multiplicity
_atom_site_calc_flag
_atom_site_refinement_flags
N1 N 0.18435(15) 1.1047(3) 0.14386(14) 0.0744(8) Uani 1 1 d .
C1 C 0.08787(15) 0.7229(4) 0.07460(15) 0.0650(9) Uani 1 1 d .
O1 O 0.18201(12) 0.8601(3) 0.04803(12) 0.1114(10) Uani 1 1 d .
N3 N 0.85408(15) 0.4365(3) 0.25893(15) 0.0830(8) Uani 1 1 d .
C22 C 0.22649(19) 1.1887(4) 0.10503(15) 0.0710(9) Uani 1 1 d .
C31 C 0.80378(19) 0.5435(4) 0.27125(19) 0.0782(10) Uani 1 1 d .
C10 C 0.22089(16) 1.0023(4) 0.26039(17) 0.0688(9) Uani 1 1 d .
C7 C 0.14220(17) 0.8204(4) 0.09322(16) 0.0736(9) Uani 1 1 d .
C43 C 0.8202(2) 0.3446(5) 0.1390(2) 0.0957(12) Uani 1 1 d .
H43 H 0.7825 0.4003 0.1326 0.115 Uiso 1 1 calc R
C15 C 0.17959(19) 1.0800(5) 0.30319(19) 0.0991(14) Uani 1 1 d .
H15 H 0.1423 1.1240 0.2832 0.119 Uiso 1 1 calc R
C29 C 0.8903(2) 0.7290(4) 0.2955(2) 0.0928(12) Uani 1 1 d .
C23 C 0.92991(17) 0.8162(4) 0.3451(2) 0.0806(10) Uani 1 1 d .
C8 C 0.14963(17) 0.8697(4) 0.17064(15) 0.0744(10) Uani 1 1 d .
H8A H 0.1603 0.7918 0.2012 0.089 Uiso 1 1 calc R
H8B H 0.1066 0.9066 0.1867 0.089 Uiso 1 1 calc R
N2 N 0.12037(16) 1.1540(4) 0.14495(17) 0.0982(10) Uani 1 1 d .
C9 C 0.20428(18) 0.9789(4) 0.18075(16) 0.0695(9) Uani 1 1 d .
C37 C 0.7333(2) 0.3828(4) 0.3469(2) 0.0927(11) Uani 1 1 d .
H37 H 0.7731 0.3467 0.3661 0.111 Uiso 1 1 calc R
C39 C 0.9171(2) 0.2731(5) 0.2109(3) 0.1007(13) Uani 1 1 d .
C6 C 0.0830(2) 0.6767(4) 0.00437(18) 0.0859(11) Uani 1 1 d .
H6 H 0.1133 0.7092 -0.0302 0.103 Uiso 1 1 calc R
C30 C 0.83060(18) 0.6492(4) 0.32365(18) 0.0872(11) Uani 1 1 d .
H30A H 0.7945 0.7128 0.3353 0.105 Uiso 1 1 calc R
H30B H 0.8437 0.6035 0.3681 0.105 Uiso 1 1 calc R
C2 C 0.04203(18) 0.6733(4) 0.12402(18) 0.0842(11) Uani 1 1 d .
H2 H 0.0440 0.7033 0.1718 0.101 Uiso 1 1 calc R
C44 C 0.86005(19) 0.3535(4) 0.2001(2) 0.0781(10) Uani 1 1 d .
C5 C 0.0345(2) 0.5838(5) -0.0156(2) 0.1000(13) Uani 1 1 d .
H5 H 0.0320 0.5543 -0.0634 0.120 Uiso 1 1 calc R
C11 C 0.27774(19) 0.9468(4) 0.28958(18) 0.0867(11) Uani 1 1 d .
H11 H 0.3071 0.8970 0.2603 0.104 Uiso 1 1 calc R
C36 C 0.6717(3) 0.3332(6) 0.3699(2) 0.1217(17) Uani 1 1 d .
H36 H 0.6701 0.2628 0.4038 0.146 Uiso 1 1 calc R
C14 C 0.1934(2) 1.0934(6) 0.3771(2) 0.1133(16) Uani 1 1 d .
H14 H 0.1646 1.1437 0.4066 0.136 Uiso 1 1 calc R
C17 C 0.1870(3) 1.2954(5) 0.0785(2) 0.0913(12) Uani 1 1 d .
C32 C 0.7366(2) 0.4847(4) 0.29620(18) 0.0790(10) Uani 1 1 d .
C18 C 0.2163(4) 1.3961(6) 0.0335(3) 0.1248(18) Uani 1 1 d .
H18 H 0.1905 1.4673 0.0145 0.150 Uiso 1 1 calc R
C4 C -0.0104(2) 0.5338(5) 0.0347(2) 0.0993(13) Uani 1 1 d .
H4 H -0.0428 0.4694 0.0213 0.119 Uiso 1 1 calc R
O2 O 0.90394(17) 0.7253(4) 0.23176(15) 0.1433(13) Uani 1 1 d .
C3 C -0.0072(2) 0.5789(5) 0.1039(2) 0.1007(13) Uani 1 1 d .
H3 H -0.0379 0.5467 0.1380 0.121 Uiso 1 1 calc R
C21 C 0.2954(2) 1.1812(4) 0.09127(17) 0.0849(11) Uani 1 1 d .
H21 H 0.3220 1.1118 0.1109 0.102 Uiso 1 1 calc R
C33 C 0.6775(3) 0.5354(5) 0.2687(2) 0.1153(15) Uani 1 1 d .
H33 H 0.6787 0.6026 0.2330 0.138 Uiso 1 1 calc R
C28 C 0.9755(2) 0.9066(6) 0.3161(3) 0.1261(17) Uani 1 1 d .
H28 H 0.9824 0.9087 0.2663 0.151 Uiso 1 1 calc R
C13 C 0.2488(3) 1.0331(6) 0.4052(2) 0.1127(15) Uani 1 1 d .
H13 H 0.2573 1.0393 0.4546 0.135 Uiso 1 1 calc R
N4 N 0.9036(2) 0.4130(5) 0.30750(18) 0.1207(13) Uani 1 1 d .
C24 C 0.9213(2) 0.8178(5) 0.4183(2) 0.1057(14) Uani 1 1 d .
H24 H 0.8907 0.7575 0.4394 0.127 Uiso 1 1 calc R
C38 C 0.9412(2) 0.3167(6) 0.2789(4) 0.1355(18) Uani 1 1 d .
H38 H 0.9796 0.2809 0.3011 0.163 Uiso 1 1 calc R
C12 C 0.2924(2) 0.9630(5) 0.3618(2) 0.1062(13) Uani 1 1 d .
H12 H 0.3320 0.9263 0.3809 0.127 Uiso 1 1 calc R
C20 C 0.3224(3) 1.2799(6) 0.0477(2) 0.1174(16) Uani 1 1 d .
H20 H 0.3684 1.2774 0.0368 0.141 Uiso 1 1 calc R
C19 C 0.2821(5) 1.3852(7) 0.0191(3) 0.142(3) Uani 1 1 d .
H19 H 0.3022 1.4499 -0.0110 0.170 Uiso 1 1 calc R
C16 C 0.1225(3) 1.2672(6) 0.1054(2) 0.1116(15) Uani 1 1 d .
H16 H 0.0849 1.3221 0.0965 0.134 Uiso 1 1 calc R
C35 C 0.6135(4) 0.3862(8) 0.3436(4) 0.139(2) Uani 1 1 d .
H35 H 0.5720 0.3533 0.3597 0.166 Uiso 1 1 calc R
C41 C 0.8959(5) 0.1698(7) 0.0986(4) 0.155(3) Uani 1 1 d .
H41 H 0.9072 0.1066 0.0629 0.186 Uiso 1 1 calc R
C26 C 1.0024(3) 0.9937(6) 0.4329(4) 0.145(2) Uani 1 1 d .
H26 H 1.0273 1.0520 0.4626 0.175 Uiso 1 1 calc R
C40 C 0.9362(3) 0.1784(6) 0.1577(5) 0.147(2) Uani 1 1 d .
H40 H 0.9747 0.1242 0.1628 0.176 Uiso 1 1 calc R
C34 C 0.6159(3) 0.4876(8) 0.2935(4) 0.149(2) Uani 1 1 d .
H34 H 0.5759 0.5252 0.2758 0.178 Uiso 1 1 calc R
C25 C 0.9570(3) 0.9068(7) 0.4614(3) 0.1352(19) Uani 1 1 d .
H25 H 0.9496 0.9068 0.5111 0.162 Uiso 1 1 calc R
C42 C 0.8389(4) 0.2497(7) 0.0884(3) 0.138(2) Uani 1 1 d .
H42 H 0.8131 0.2388 0.0467 0.165 Uiso 1 1 calc R
C27 C 1.0113(3) 0.9952(7) 0.3606(4) 0.156(2) Uani 1 1 d .
H27 H 1.0419 1.0566 0.3403 0.187 Uiso 1 1 calc R
H9 H 0.2470(16) 0.945(3) 0.1575(14) 0.073(9) Uiso 1 1 d .
H31 H 0.7975(14) 0.588(3) 0.2219(17) 0.086(10) Uiso 1 1 d .

loop_
_atom_site_aniso_label
_atom_site_aniso_U_11
_atom_site_aniso_U_22
_atom_site_aniso_U_33
_atom_site_aniso_U_23
_atom_site_aniso_U_13
_atom_site_aniso_U_12
N1 0.074(2) 0.077(2) 0.0728(16) 0.0052(17) -0.0050(14) -0.0002(19)
C1 0.0633(19) 0.072(2) 0.0597(19) 0.0000(17) 0.0049(15) -0.0003(19)
O1 0.1066(18) 0.158(3) 0.0693(14) -0.0085(15) 0.0223(13) -0.0521(19)
N3 0.087(2) 0.084(2) 0.0772(18) 0.0022(19) -0.0037(16) 0.0182(19)
C22 0.091(3) 0.066(2) 0.0559(18) -0.0040(18) -0.0143(17) -0.008(2)
C31 0.099(3) 0.070(3) 0.066(2) 0.004(2) -0.0004(19) 0.015(2)
C10 0.070(2) 0.072(2) 0.0638(19) 0.0069(19) -0.0006(16) -0.008(2)
C7 0.075(2) 0.085(3) 0.0612(19) 0.007(2) 0.0085(16) -0.003(2)
C43 0.124(3) 0.094(3) 0.069(2) 0.002(2) 0.022(2) -0.014(3)
C15 0.081(2) 0.136(4) 0.080(3) -0.015(3) 0.0024(18) 0.001(3)
C29 0.107(3) 0.092(3) 0.080(3) 0.007(2) 0.034(2) 0.009(3)
C23 0.067(2) 0.078(3) 0.097(3) 0.023(2) 0.0179(19) 0.007(2)
C8 0.079(2) 0.079(3) 0.0654(19) 0.0011(19) 0.0102(15) -0.005(2)
N2 0.076(2) 0.110(3) 0.109(2) -0.001(2) -0.0200(17) 0.009(2)
C9 0.070(2) 0.074(3) 0.064(2) 0.0048(19) 0.0055(16) 0.000(2)
C37 0.104(3) 0.086(3) 0.088(2) -0.005(3) 0.000(2) 0.004(3)
C39 0.087(3) 0.072(3) 0.142(4) -0.003(3) 0.033(3) 0.004(3)
C6 0.089(3) 0.094(3) 0.074(2) -0.003(2) 0.0020(16) -0.008(3)
C30 0.102(3) 0.082(3) 0.078(2) -0.002(2) 0.0210(19) -0.004(2)
C2 0.090(2) 0.092(3) 0.072(2) -0.004(2) 0.0097(18) -0.014(3)
C44 0.084(3) 0.072(3) 0.078(2) 0.004(2) 0.027(2) -0.003(2)
C5 0.102(3) 0.113(4) 0.085(2) -0.014(3) -0.010(2) -0.008(3)
C11 0.102(3) 0.072(3) 0.086(3) 0.000(2) -0.019(2) 0.006(2)
C36 0.134(4) 0.124(5) 0.108(3) -0.019(3) 0.028(3) -0.024(4)
C14 0.090(3) 0.165(5) 0.085(3) -0.027(3) 0.013(2) -0.023(3)
C17 0.122(4) 0.074(3) 0.078(2) -0.004(2) -0.028(2) 0.000(3)
C32 0.093(3) 0.068(3) 0.076(2) -0.007(2) -0.0047(19) 0.017(2)
C18 0.206(6) 0.074(4) 0.095(3) 0.002(3) -0.042(4) -0.009(5)
C4 0.094(3) 0.095(3) 0.109(3) -0.018(3) -0.009(2) -0.009(3)
O2 0.178(3) 0.158(3) 0.0936(19) -0.005(2) 0.0504(19) -0.031(3)
C3 0.094(3) 0.099(3) 0.110(3) -0.003(3) 0.022(2) -0.024(3)
C21 0.097(3) 0.080(3) 0.077(2) -0.002(2) 0.0043(19) -0.019(3)
C33 0.109(4) 0.111(4) 0.126(3) 0.009(3) -0.021(3) 0.026(3)
C28 0.097(3) 0.138(5) 0.143(4) 0.020(4) 0.033(3) -0.009(4)
C13 0.125(4) 0.136(5) 0.077(3) 0.005(3) -0.009(3) -0.025(4)
N4 0.120(3) 0.119(4) 0.123(3) -0.009(3) -0.039(2) 0.036(3)
C24 0.091(3) 0.124(4) 0.102(3) 0.021(3) -0.001(2) -0.032(3)
C38 0.098(3) 0.116(5) 0.193(5) 0.004(4) -0.025(3) 0.033(3)
C12 0.120(3) 0.092(3) 0.107(3) 0.012(3) -0.038(3) -0.008(3)
C20 0.139(4) 0.116(4) 0.097(3) -0.001(3) 0.014(3) -0.053(4)
C19 0.240(8) 0.082(4) 0.103(4) 0.006(3) -0.009(5) -0.057(6)
C16 0.122(4) 0.099(4) 0.114(3) -0.010(3) -0.042(3) 0.038(3)
C35 0.119(5) 0.134(6) 0.163(5) -0.067(4) 0.032(4) -0.026(5)
C41 0.185(7) 0.114(5) 0.166(6) -0.037(5) 0.102(5) -0.035(6)
C26 0.112(4) 0.137(5) 0.187(6) 0.055(5) -0.034(4) -0.045(4)
C40 0.119(5) 0.093(4) 0.229(7) -0.005(5) 0.084(5) 0.005(4)
C34 0.091(4) 0.157(6) 0.198(6) -0.036(5) -0.026(4) 0.021(4)
C25 0.139(4) 0.153(5) 0.114(4) 0.022(4) -0.018(3) -0.042(4)
C42 0.179(6) 0.139(5) 0.094(3) -0.024(4) 0.047(3) -0.038(5)
C27 0.101(4) 0.154(6) 0.213(7) 0.071(6) 0.022(4) -0.034(4)

loop_
_atom_type_symbol
_atom_type_description
_atom_type_scat_dispersion_real
_atom_type_scat_dispersion_imag
_atom_type_scat_source
C C 0.0033 0.0016 'International Tables Vol C Tables 4.2.6.8 and 6.1.1.4'
H H 0.0000 0.0000 'International Tables Vol C Tables 4.2.6.8 and 6.1.1.4'
N N 0.0061 0.0033 'International Tables Vol C Tables 4.2.6.8 and 6.1.1.4'
O O 0.0106 0.0060 'International Tables Vol C Tables 4.2.6.8 and 6.1.1.4'

loop_
_geom_angle_atom_site_label_1
_geom_angle_atom_site_label_2
_geom_angle_atom_site_label_3
_geom_angle
N2 N1 C22 111.2(3)
N2 N1 C9 123.0(3)
C22 N1 C9 125.7(3)
C2 C1 C6 117.7(3)
C2 C1 C7 123.5(3)
C6 C1 C7 118.8(3)
N4 N3 C44 111.6(3)
N4 N3 C31 120.8(3)
C44 N3 C31 127.6(3)
N1 C22 C21 131.3(4)
N1 C22 C17 107.0(3)
C21 C22 C17 121.8(4)
N3 C31 C30 110.5(3)
N3 C31 C32 111.8(3)
C30 C31 C32 111.7(3)
C11 C10 C15 119.0(3)
C11 C10 C9 120.1(3)
C15 C10 C9 120.9(3)
O1 C7 C1 121.2(3)
O1 C7 C8 119.1(3)
C1 C7 C8 119.7(3)
C42 C43 C44 116.7(5)
C10 C15 C14 120.0(4)
O2 C29 C23 120.2(4)
O2 C29 C30 119.7(4)
C23 C29 C30 120.0(3)
C24 C23 C28 117.5(4)
C24 C23 C29 123.8(4)
C28 C23 C29 118.6(4)
C7 C8 C9 113.9(3)
C16 N2 N1 105.0(4)
N1 C9 C10 112.5(3)
N1 C9 C8 109.9(3)
C10 C9 C8 112.0(3)
C32 C37 C36 120.6(4)
C44 C39 C40 119.4(5)
C44 C39 C38 103.4(4)
C40 C39 C38 137.2(6)
C5 C6 C1 121.3(3)
C29 C30 C31 114.0(3)
C1 C2 C3 121.1(3)
N3 C44 C43 129.9(4)
N3 C44 C39 107.0(4)
C43 C44 C39 123.1(4)
C6 C5 C4 120.3(4)
C10 C11 C12 120.9(4)
C35 C36 C37 120.4(5)
C13 C14 C15 119.7(4)
C22 C17 C16 103.8(4)
C22 C17 C18 119.9(5)
C16 C17 C18 136.2(6)
C33 C32 C37 118.5(4)
C33 C32 C31 119.8(4)
C37 C32 C31 121.7(4)
C19 C18 C17 117.5(6)
C3 C4 C5 119.5(4)
C4 C3 C2 120.1(4)
C20 C21 C22 117.1(4)
C32 C33 C34 120.5(5)
C23 C28 C27 120.4(5)
C14 C13 C12 120.4(4)
C38 N4 N3 105.4(4)
C23 C24 C25 121.2(4)
N4 C38 C39 112.6(4)
C13 C12 C11 119.8(4)
C21 C20 C19 121.1(5)
C18 C19 C20 122.5(7)
N2 C16 C17 112.9(4)
C36 C35 C34 119.7(6)
C40 C41 C42 123.7(7)
C25 C26 C27 118.8(6)
C41 C40 C39 116.6(6)
C35 C34 C33 120.3(6)
C26 C25 C24 121.0(5)
C43 C42 C41 120.6(6)
C26 C27 C28 121.0(5)

loop_
_geom_bond_atom_site_label_1
_geom_bond_atom_site_label_2
_geom_bond_distance
N1 N2 1.352(4)
N1 C22 1.371(4)
N1 C9 1.458(4)
C1 C2 1.374(4)
C1 C6 1.377(4)
C1 C7 1.475(4)
O1 C7 1.210(3)
N3 N4 1.347(4)
N3 C44 1.360(4)
N3 C31 1.459(4)
C22 C21 1.386(5)
C22 C17 1.390(5)
C31 C30 1.511(5)
C31 C32 1.517(5)
C10 C11 1.358(4)
C10 C15 1.366(5)
C10 C9 1.524(4)
C7 C8 1.515(4)
C43 C42 1.368(6)
C43 C44 1.378(5)
C15 C14 1.397(5)
C29 O2 1.209(4)
C29 C23 1.475(5)
C29 C30 1.505(5)
C23 C24 1.362(5)
C23 C28 1.369(5)
C8 C9 1.528(4)
N2 C16 1.325(5)
C37 C32 1.368(5)
C37 C36 1.376(5)
C39 C44 1.388(5)
C39 C40 1.400(7)
C39 C38 1.409(7)
C6 C5 1.370(5)
C2 C3 1.390(5)
C5 C4 1.374(5)
C11 C12 1.373(4)
C36 C35 1.351(7)
C14 C13 1.346(5)
C17 C16 1.395(6)
C17 C18 1.411(7)
C32 C33 1.367(5)
C18 C19 1.332(7)
C4 C3 1.353(5)
C21 C20 1.364(5)
C33 C34 1.380(7)
C28 C27 1.387(7)
C13 C12 1.362(5)
N4 C38 1.308(6)
C24 C25 1.373(6)
C20 C19 1.403(7)
C35 C34 1.355(7)
C41 C40 1.354(8)
C41 C42 1.382(8)
C26 C25 1.342(6)
C26 C27 1.346(7)
